data_7100757
loop_
_publ_author_name
'Young Keun Chung'
'Do Han Kim'

_publ_section_title
;
Tandem Pauson-Khand reaction and Diels-Alder reaction
for access to polycycles in a one-pot reaction
;
_journal_name_full 'Chemical Communications'
_journal_paper_doi 10.1039/b413918f
_journal_year 2005
_chemical_formula_sum 'C22 H28 O5'
_chemical_formula_weight 372.44
_space_group_IT_number 14
_symmetry_cell_setting monoclinic
_symmetry_space_group_name_Hall '-P 2yn'
_symmetry_space_group_name_H-M 'P 1 21/n 1'
_cell_angle_alpha 90.00
_cell_angle_beta 103.398(2)
_cell_angle_gamma 90.00
_cell_formula_units_Z 4
_cell_length_a 10.8847(4)
_cell_length_b 9.8634(5)
_cell_length_c 18.9142(5)
_cell_measurement_temperature 293(2)
_cell_volume 1975.37(13)
_diffrn_ambient_temperature 293(2)
_exptl_crystal_density_diffrn 1.252
_cod_depositor_comments
;
The following automatic conversions were performed:
'_symmetry_cell_setting' value 'Monoclinic' changed to 'monoclinic'
according to '/home/saulius/struct/CIF-dictionaries/cif_core.dic'
dictionary named 'cif_core.dic' version 2.4.1 from 2010-06-29.

Automatic conversion script
Id: cif_fix_enum 1527 2010-12-29 10:47:43Z saulius 
;
_cod_original_sg_symbol_H-M 'P 21/n'
_cod_database_code 7100757

loop_
_symmetry_equiv_pos_as_xyz
'x, y, z'
'-x+1/2, y+1/2, -z+1/2'
'-x, -y, -z'
'x-1/2, -y-1/2, z-1/2'

loop_
_atom_site_label
_atom_site_type_symbol
_atom_site_fract_x
_atom_site_fract_y
_atom_site_fract_z
_atom_site_U_iso_or_equiv
_atom_site_adp_type
_atom_site_occupancy
_atom_site_symmetry_multiplicity
_atom_site_calc_flag
_atom_site_refinement_flags
_atom_site_disorder_assembly
_atom_site_disorder_group
C1 C 0.3294(2) 0.8146(2) 0.32058(11) 0.0602(5) Uani 1 1 d . . .
H1A H 0.3789 0.7401 0.3460 0.090 Uiso 1 1 calc R . .
H1B H 0.2497 0.8196 0.3351 0.090 Uiso 1 1 calc R . .
C2 C 0.4028(2) 0.9505(2) 0.33530(10) 0.0589(5) Uani 1 1 d . . .
H2A H 0.3578 1.0156 0.3584 0.088 Uiso 1 1 calc R . .
H2B H 0.4865 0.9367 0.3660 0.088 Uiso 1 1 calc R . .
C3 C 0.41002(16) 0.99853(18) 0.25886(9) 0.0463(4) Uani 1 1 d . . .
H3 H 0.4233 1.0962 0.2548 0.069 Uiso 1 1 calc R . .
C4 C 0.50554(14) 0.90899(17) 0.23216(8) 0.0367(4) Uani 1 1 d . . .
H4 H 0.5855 0.9033 0.2688 0.055 Uiso 1 1 calc R . .
C5 C 0.52835(14) 0.94965(16) 0.15702(8) 0.0334(3) Uani 1 1 d . . .
H5 H 0.4599 1.0105 0.1334 0.050 Uiso 1 1 calc R . .
C6 C 0.65424(14) 1.02102(17) 0.15845(8) 0.0357(4) Uani 1 1 d . . .
H6 H 0.7231 0.9646 0.1859 0.054 Uiso 1 1 calc R . .
C7 C 0.66739(14) 1.03105(17) 0.07937(8) 0.0369(4) Uani 1 1 d . . .
H7 H 0.5900 1.0732 0.0510 0.055 Uiso 1 1 calc R . .
C8 C 0.67755(15) 0.88877(18) 0.04696(8) 0.0392(4) Uani 1 1 d . . .
H8 H 0.6579 0.8990 -0.0060 0.059 Uiso 1 1 calc R . .
C9 C 0.81009(16) 0.8245(2) 0.06943(10) 0.0493(4) Uani 1 1 d . . .
H9A H 0.8714 0.8848 0.0560 0.074 Uiso 1 1 calc R . .
H9B H 0.8330 0.8129 0.1218 0.074 Uiso 1 1 calc R . .
C10 C 0.8139(2) 0.6875(2) 0.03283(11) 0.0601(5) Uani 1 1 d . . .
H10A H 0.7999 0.7005 -0.0193 0.090 Uiso 1 1 calc R . .
H10B H 0.8969 0.6476 0.0500 0.090 Uiso 1 1 calc R . .
C11 C 0.71486(19) 0.5911(2) 0.04850(11) 0.0589(5) Uani 1 1 d . . .
H11A H 0.7356 0.5679 0.0997 0.088 Uiso 1 1 calc R . .
H11B H 0.7153 0.5082 0.0209 0.088 Uiso 1 1 calc R . .
C12 C 0.58289(18) 0.65428(19) 0.02851(10) 0.0514(5) Uani 1 1 d . . .
H12A H 0.5565 0.6648 -0.0238 0.077 Uiso 1 1 calc R . .
H12B H 0.5232 0.5947 0.0440 0.077 Uiso 1 1 calc R . .
C13 C 0.58323(15) 0.79021(18) 0.06450(8) 0.0380(4) Uani 1 1 d . . .
C14 C 0.51602(14) 0.81988(16) 0.11355(8) 0.0350(3) Uani 1 1 d . . .
C15 C 0.43404(15) 0.72580(17) 0.14390(9) 0.0396(4) Uani 1 1 d . . .
C16 C 0.43789(15) 0.76934(17) 0.22135(9) 0.0406(4) Uani 1 1 d . . .
H16 H 0.4847 0.7030 0.2558 0.061 Uiso 1 1 calc R . .
C17 C 0.30839(17) 0.79871(19) 0.23821(10) 0.0478(4) Uani 1 1 d . . .
H17 H 0.2414 0.7348 0.2163 0.072 Uiso 1 1 calc R . .
C18 C 0.28398(17) 0.9458(2) 0.21255(11) 0.0507(4) Uani 1 1 d . . .
H18A H 0.2112 0.9854 0.2262 0.076 Uiso 1 1 calc R . .
H18B H 0.2771 0.9565 0.1608 0.076 Uiso 1 1 calc R . .
C19 C 0.65703(15) 1.15567(17) 0.19664(8) 0.0400(4) Uani 1 1 d . . .
C20 C 0.5653(2) 1.3748(2) 0.18795(12) 0.0671(6) Uani 1 1 d . . .
H20A H 0.5478 1.3616 0.2349 0.101 Uiso 1 1 calc R . .
H20B H 0.4970 1.4237 0.1574 0.101 Uiso 1 1 calc R . .
H20C H 0.6422 1.4255 0.1930 0.101 Uiso 1 1 calc R . .
C21 C 0.77688(16) 1.1198(2) 0.07190(9) 0.0454(4) Uani 1 1 d . . .
C22 C 0.8805(2) 1.2197(3) -0.01141(13) 0.0702(6) Uani 1 1 d . . .
H22A H 0.8686 1.3122 0.0013 0.105 Uiso 1 1 calc R . .
H22B H 0.8809 1.2144 -0.0620 0.105 Uiso 1 1 calc R . .
H22C H 0.9596 1.1870 0.0172 0.105 Uiso 1 1 calc R . .
O1 O 0.37306(12) 0.63024(14) 0.11391(7) 0.0555(4) Uani 1 1 d . . .
O2 O 0.71575(13) 1.17959(15) 0.25724(7) 0.0591(4) Uani 1 1 d . . .
O3 O 0.57895(12) 1.24467(12) 0.15562(6) 0.0509(3) Uani 1 1 d . . .
O4 O 0.85353(16) 1.1672(2) 0.12104(8) 0.0873(6) Uani 1 1 d . . .
O5 O 0.77916(12) 1.13773(15) 0.00262(7) 0.0570(4) Uani 1 1 d . . .

loop_
_atom_site_aniso_label
_atom_site_aniso_U_11
_atom_site_aniso_U_22
_atom_site_aniso_U_33
_atom_site_aniso_U_23
_atom_site_aniso_U_13
_atom_site_aniso_U_12
C1 0.0656(12) 0.0624(13) 0.0625(12) 0.0026(10) 0.0353(10) -0.0033(10)
C2 0.0686(13) 0.0627(13) 0.0541(10) -0.0091(9) 0.0319(9) -0.0018(10)
C3 0.0501(10) 0.0393(9) 0.0553(10) -0.0039(8) 0.0242(8) 0.0010(8)
C4 0.0370(8) 0.0365(8) 0.0381(7) -0.0001(6) 0.0115(6) 0.0010(6)
C5 0.0320(7) 0.0313(8) 0.0369(7) -0.0003(6) 0.0080(6) 0.0005(6)
C6 0.0329(7) 0.0380(9) 0.0355(7) 0.0005(6) 0.0066(6) -0.0014(6)
C7 0.0328(7) 0.0413(9) 0.0361(7) 0.0026(6) 0.0073(6) -0.0022(6)
C8 0.0406(8) 0.0461(10) 0.0314(7) -0.0014(7) 0.0097(6) -0.0005(7)
C9 0.0406(9) 0.0556(11) 0.0549(10) 0.0015(8) 0.0180(8) 0.0040(8)
C10 0.0611(12) 0.0606(13) 0.0669(12) -0.0013(10) 0.0316(10) 0.0117(10)
C11 0.0712(13) 0.0467(11) 0.0654(11) -0.0087(9) 0.0290(10) 0.0066(10)
C12 0.0585(11) 0.0500(11) 0.0483(9) -0.0171(8) 0.0173(8) -0.0063(9)
C13 0.0381(8) 0.0414(9) 0.0330(7) -0.0036(6) 0.0052(6) -0.0005(6)
C14 0.0340(7) 0.0341(8) 0.0357(7) -0.0013(6) 0.0057(6) -0.0002(6)
C15 0.0393(8) 0.0304(8) 0.0500(9) 0.0002(7) 0.0123(7) 0.0021(6)
C16 0.0433(9) 0.0342(8) 0.0467(9) 0.0049(7) 0.0156(7) 0.0011(7)
C17 0.0453(9) 0.0460(10) 0.0573(10) -0.0011(8) 0.0227(8) -0.0056(8)
C18 0.0408(9) 0.0500(11) 0.0660(11) 0.0034(9) 0.0217(8) 0.0065(8)
C19 0.0403(8) 0.0397(9) 0.0400(8) -0.0004(7) 0.0092(7) -0.0072(7)
C20 0.0857(15) 0.0377(10) 0.0709(13) -0.0089(9) 0.0037(11) 0.0028(10)
C21 0.0402(9) 0.0529(11) 0.0440(9) 0.0006(8) 0.0118(7) -0.0071(8)
C22 0.0583(12) 0.0841(17) 0.0745(13) 0.0144(12) 0.0285(10) -0.0194(11)
O1 0.0600(8) 0.0409(7) 0.0688(8) -0.0120(6) 0.0213(6) -0.0149(6)
O2 0.0704(9) 0.0562(8) 0.0426(7) -0.0092(6) -0.0031(6) -0.0025(7)
O3 0.0627(8) 0.0350(7) 0.0486(7) -0.0036(5) -0.0002(6) 0.0013(6)
O4 0.0722(10) 0.1328(17) 0.0578(8) -0.0164(9) 0.0170(7) -0.0598(10)
O5 0.0499(7) 0.0744(10) 0.0485(7) 0.0115(6) 0.0151(5) -0.0172(6)

loop_
_geom_bond_atom_site_label_1
_geom_bond_atom_site_label_2
_geom_bond_distance
_geom_bond_site_symmetry_2
_geom_bond_publ_flag
C1 C17 1.529(3) . ?
C1 C2 1.552(3) . ?
C2 C3 1.541(2) . ?
C3 C4 1.536(2) . ?
C3 C18 1.537(3) . ?
C4 C5 1.551(2) . ?
C4 C16 1.553(2) . ?
C5 C14 1.510(2) . ?
C5 C6 1.535(2) . ?
C6 C19 1.509(2) . ?
C6 C7 1.538(2) . ?
C7 C21 1.512(2) . ?
C7 C8 1.546(2) . ?
C8 C13 1.506(2) . ?
C8 C9 1.543(2) . ?
C9 C10 1.523(3) . ?
C10 C11 1.517(3) . ?
C11 C12 1.531(3) . ?
C12 C13 1.503(2) . ?
C13 C14 1.340(2) . ?
C14 C15 1.491(2) . ?
C15 O1 1.215(2) . ?
C15 C16 1.518(2) . ?
C16 C17 1.543(2) . ?
C17 C18 1.534(3) . ?
C19 O2 1.1992(19) . ?
C19 O3 1.338(2) . ?
C20 O3 1.444(2) . ?
C21 O4 1.191(2) . ?
C21 O5 1.328(2) . ?
C22 O5 1.441(2) . ?
